data_4110334
loop_
_publ_author_name
'Eli Zysman-Colman'
'Neysa Nevins'
'Nicolas Eghbali'
'James P. Snyder'
'David N. Harpp'

_publ_contact_author_address
;
      University of McGill
      Department of Chemistry
      Otto Maass Chemistry Building
      801 Sherbrooke St. West
      Montr\'eal, Qu\'ebec
      Canada H3A 2K6
;
_publ_contact_author_email david.harpp@mcgill.ca
_publ_contact_author_fax '+1 514 343 2382'
_publ_contact_author_name 'Dr. David N. Harpp'
_publ_contact_author_phone '+1 514 343 6685'
_publ_section_title
;
 Crossover Point between Dialkoxy Disulfides (ROSSOR) and Thionosulfites
 ((RO)2SS): Prediction, Synthesis, and Structure
;
_journal_name_full 'Journal of the American Chemical Society'
_journal_page_first 291
_journal_page_last 304
_journal_paper_doi 10.1021/ja0559395
_journal_volume 128
_journal_year 2006
_chemical_compound_source 'Synthesized by the authors. See text'
_chemical_formula_moiety 'C16 H16 O4 S4'
_chemical_formula_sum 'C16 H16 O4 S4'
_chemical_formula_weight 400.53
_chemical_name_systematic
;
 ?
;
_space_group_IT_number 32
_symmetry_cell_setting orthorhombic
_symmetry_space_group_name_Hall 'P 2 -2ab'
_symmetry_space_group_name_H-M 'P b a 2'
_atom_sites_solution_hydrogens geom
_atom_sites_solution_primary direct
_atom_sites_solution_secondary difmap
_audit_creation_method SHELXL-97
_cell_angle_alpha 90.00
_cell_angle_beta 90.00
_cell_angle_gamma 90.00
_cell_formula_units_Z 2
_cell_length_a 13.5485(2)
_cell_length_b 14.9235(2)
_cell_length_c 4.37660(10)
_cell_measurement_reflns_used 4182
_cell_measurement_temperature 220(2)
_cell_measurement_theta_max 72.76
_cell_measurement_theta_min 3.26
_cell_volume 884.91(3)
_computing_cell_refinement 'SMART (Bruker, 1999)'
_computing_data_collection 'SAINT (Bruker, 1999)'
_computing_data_reduction 'SAINT (Bruker, 1999)'
_computing_molecular_graphics 'XP (Bruker, 1999)'
_computing_publication_material 'UdMX (local program)'
_computing_structure_refinement 'SHELXL97 (Sheldrick, 1997)'
_computing_structure_solution 'SHELXS97 (Sheldrick, 1997)'
_diffrn_ambient_temperature 220(2)
_diffrn_detector_area_resol_mean 5.5
_diffrn_measured_fraction_theta_full 0.986
_diffrn_measured_fraction_theta_max 0.987
_diffrn_measurement_device_type 'Bruker AXS Smart 2K/Platform'
_diffrn_measurement_method \w
_diffrn_radiation_monochromator graphite
_diffrn_radiation_source 'Sealed Tube'
_diffrn_radiation_type CuK\a
_diffrn_radiation_wavelength 1.54178
_diffrn_reflns_av_R_equivalents 0.031
_diffrn_reflns_av_sigmaI/netI 0.0327
_diffrn_reflns_limit_h_max 16
_diffrn_reflns_limit_h_min -16
_diffrn_reflns_limit_k_max 18
_diffrn_reflns_limit_k_min -17
_diffrn_reflns_limit_l_max 4
_diffrn_reflns_limit_l_min -5
_diffrn_reflns_number 5381
_diffrn_reflns_theta_full 72.76
_diffrn_reflns_theta_max 72.76
_diffrn_reflns_theta_min 4.41
_diffrn_standards_decay_% 0.00
_diffrn_standards_number 76
_exptl_absorpt_coefficient_mu 5.095
_exptl_absorpt_correction_T_max 0.6900
_exptl_absorpt_correction_T_min 0.3300
_exptl_absorpt_correction_type multi-scan
_exptl_absorpt_process_details 'Sadabs (Sheldrick,1996)'
_exptl_crystal_colour Colourless
_exptl_crystal_density_diffrn 1.503
_exptl_crystal_density_meas ?
_exptl_crystal_description block
_exptl_crystal_F_000 416
_exptl_crystal_size_max 0.27
_exptl_crystal_size_mid 0.15
_exptl_crystal_size_min 0.11
_refine_diff_density_max 0.300
_refine_diff_density_min -0.285
_refine_diff_density_rms 0.060
_refine_ls_abs_structure_details 'Flack H D (1983), Acta Cryst. A39, 876-881'
_refine_ls_abs_structure_Flack 0.07(3)
_refine_ls_extinction_method none
_refine_ls_goodness_of_fit_ref 1.039
_refine_ls_hydrogen_treatment constr
_refine_ls_matrix_type full
_refine_ls_number_parameters 109
_refine_ls_number_reflns 1485
_refine_ls_number_restraints 1
_refine_ls_restrained_S_all 1.038
_refine_ls_R_factor_all 0.0423
_refine_ls_R_factor_gt 0.0382
_refine_ls_shift/su_max 0.001
_refine_ls_shift/su_mean 0.000
_refine_ls_structure_factor_coef Fsqd
_refine_ls_weighting_details 'calc w=1/[\s^2^(Fo^2^)+(0.0704P)^2^] where P=(Fo^2^+2Fc^2^)/3'
_refine_ls_weighting_scheme calc
_refine_ls_wR_factor_gt 0.1013
_refine_ls_wR_factor_ref 0.1031
_reflns_number_gt 1347
_reflns_number_total 1485
_reflns_threshold_expression >2sigma(I)
_cod_data_source_file ja0559395si20050906_100324.cif
_cod_data_source_block harp71
_cod_depositor_comments
;
The following automatic conversions were performed:

'_exptl_crystal_density_meas' value 'none' was changed to '?' - the
value is perceived as not measured.

Automatic conversion script
Id: cif_fix_values 3008 2015-01-20 13:52:24Z robertas 
;
_cod_database_code 4110334

loop_
_symmetry_equiv_pos_as_xyz
'x, y, z'
'-x, -y, z'
'x+1/2, -y+1/2, z'
'-x+1/2, y+1/2, z'

loop_
_atom_site_label
_atom_site_type_symbol
_atom_site_fract_x
_atom_site_fract_y
_atom_site_fract_z
_atom_site_U_iso_or_equiv
_atom_site_adp_type
_atom_site_occupancy
_atom_site_symmetry_multiplicity
_atom_site_calc_flag
_atom_site_refinement_flags
S1 S 0.75967(5) 0.96434(5) 0.7055(2) 0.0406(2) Uani 1 1 d .
O2 O 0.67866(16) 0.89272(14) 0.8474(6) 0.0397(6) Uani 1 1 d .
C3 C 0.6576(2) 0.81542(19) 0.6543(8) 0.0355(8) Uani 1 1 d .
H3A H 0.7180 0.7811 0.6155 0.043 Uiso 1 1 calc R
H3B H 0.6300 0.8347 0.4580 0.043 Uiso 1 1 calc R
C4 C 0.5842(2) 0.7595(2) 0.8257(8) 0.0348(7) Uani 1 1 d .
C5 C 0.6126(2) 0.6784(2) 0.9509(11) 0.0441(8) Uani 1 1 d .
H5 H 0.6779 0.6586 0.9235 0.053 Uiso 1 1 calc R
C6 C 0.5482(3) 0.6259(2) 1.1141(10) 0.0512(11) Uani 1 1 d .
H6 H 0.5694 0.5713 1.1985 0.061 Uiso 1 1 calc R
C7 C 0.4514(3) 0.6543(2) 1.1532(10) 0.0480(9) Uani 1 1 d .
H7 H 0.4064 0.6188 1.2628 0.058 Uiso 1 1 calc R
C8 C 0.4219(3) 0.7352(2) 1.0295(10) 0.0421(9) Uani 1 1 d .
H8 H 0.3564 0.7544 1.0578 0.051 Uiso 1 1 calc R
C9 C 0.4859(2) 0.78815(19) 0.8663(8) 0.0358(8) Uani 1 1 d .
C10 C 0.4518(2) 0.8772(2) 0.7417(10) 0.0422(9) Uani 1 1 d .
H10A H 0.4557 0.9232 0.9009 0.051 Uiso 1 1 calc R
H10B H 0.4939 0.8955 0.5706 0.051 Uiso 1 1 calc R
O11 O 0.35081(17) 0.86703(14) 0.6398(7) 0.0467(7) Uani 1 1 d .
S12 S 0.30907(7) 0.95238(5) 0.4309(2) 0.0446(2) Uani 1 1 d .

loop_
_atom_site_aniso_label
_atom_site_aniso_U_11
_atom_site_aniso_U_22
_atom_site_aniso_U_33
_atom_site_aniso_U_23
_atom_site_aniso_U_13
_atom_site_aniso_U_12
S1 0.0302(4) 0.0344(4) 0.0572(6) -0.0047(4) 0.0059(4) 0.0007(3)
O2 0.0431(12) 0.0317(11) 0.0442(15) -0.0057(10) 0.0044(11) -0.0052(10)
C3 0.0352(15) 0.0314(15) 0.040(2) -0.0105(14) 0.0017(15) 0.0037(13)
C4 0.0324(14) 0.0304(15) 0.041(2) -0.0093(14) -0.0012(14) 0.0002(13)
C5 0.0374(16) 0.0333(16) 0.062(2) -0.0074(18) -0.0065(18) 0.0057(14)
C6 0.050(2) 0.0296(16) 0.074(3) 0.0078(17) -0.0114(19) 0.0006(16)
C7 0.0492(19) 0.0373(17) 0.058(3) 0.0045(17) 0.0051(19) -0.0104(15)
C8 0.0357(16) 0.0341(17) 0.057(2) -0.0029(16) 0.0042(15) 0.0010(15)
C9 0.0331(14) 0.0298(17) 0.044(2) -0.0055(13) -0.0007(14) 0.0022(13)
C10 0.0338(15) 0.0351(16) 0.058(3) 0.0011(16) -0.0042(17) 0.0012(13)
O11 0.0345(11) 0.0342(12) 0.071(2) -0.0001(12) -0.0069(12) 0.0003(10)
S12 0.0442(5) 0.0414(4) 0.0483(5) -0.0018(4) -0.0113(4) 0.0028(4)

loop_
_atom_type_symbol
_atom_type_description
_atom_type_scat_dispersion_real
_atom_type_scat_dispersion_imag
_atom_type_scat_source
C C 0.0181 0.0091 'International Tables Vol C Tables 4.2.6.8 and 6.1.1.4'
H H 0.0000 0.0000 'International Tables Vol C Tables 4.2.6.8 and 6.1.1.4'
O O 0.0492 0.0322 'International Tables Vol C Tables 4.2.6.8 and 6.1.1.4'
S S 0.3331 0.5567 'International Tables Vol C Tables 4.2.6.8 and 6.1.1.4'

loop_
_geom_angle_atom_site_label_1
_geom_angle_atom_site_label_2
_geom_angle_atom_site_label_3
_geom_angle_site_symmetry_3
_geom_angle
_geom_angle_publ_flag
O2 S1 S12 2_675 108.91(9) y
C3 O2 S1 . 115.07(19) y
O2 C3 C4 . 106.3(2) y
O2 C3 H3A . 110.5 ?
C4 C3 H3A . 110.5 ?
O2 C3 H3B . 110.5 ?
C4 C3 H3B . 110.5 ?
H3A C3 H3B . 108.7 ?
C5 C4 C9 . 118.6(3) y
C5 C4 C3 . 120.0(3) y
C9 C4 C3 . 121.3(3) y
C6 C5 C4 . 121.8(3) y
C6 C5 H5 . 119.1 ?
C4 C5 H5 . 119.1 ?
C5 C6 C7 . 119.4(3) y
C5 C6 H6 . 120.3 ?
C7 C6 H6 . 120.3 ?
C8 C7 C6 . 119.4(4) y
C8 C7 H7 . 120.3 ?
C6 C7 H7 . 120.3 ?
C9 C8 C7 . 121.6(3) y
C9 C8 H8 . 119.2 ?
C7 C8 H8 . 119.2 ?
C8 C9 C4 . 119.2(3) y
C8 C9 C10 . 120.1(3) y
C4 C9 C10 . 120.7(3) y
O11 C10 C9 . 108.0(2) y
O11 C10 H10A . 110.1 ?
C9 C10 H10A . 110.1 ?
O11 C10 H10B . 110.1 ?
C9 C10 H10B . 110.1 ?
H10A C10 H10B . 108.4 ?
C10 O11 S12 . 114.19(19) y
O11 S12 S1 2_675 108.00(11) y

loop_
_geom_bond_atom_site_label_1
_geom_bond_atom_site_label_2
_geom_bond_site_symmetry_2
_geom_bond_distance
_geom_bond_publ_flag
S1 O2 . 1.653(2) y
S1 S12 2_675 1.9637(13) y
O2 C3 . 1.458(3) y
C3 C4 . 1.500(4) y
C3 H3a . 0.98 ?
C3 H3b . 0.98 ?
C4 C5 . 1.383(4) y
C4 C9 . 1.410(4) y
C5 C6 . 1.374(5) y
C5 H5 . 0.94 ?
C6 C7 . 1.388(5) y
C6 H6 . 0.94 ?
C7 C8 . 1.382(5) y
C7 H7 . 0.94 ?
C8 C9 . 1.374(5) y
C8 H8 . 0.94 ?
C9 C10 . 1.509(4) y
C10 O11 . 1.447(4) y
C10 H10a . 0.98 ?
C10 H10b . 0.98 ?
O11 S12 . 1.667(2) y
S12 S1 2_675 1.9637(13) y

loop_
_geom_torsion_atom_site_label_1
_geom_torsion_atom_site_label_2
_geom_torsion_atom_site_label_3
_geom_torsion_atom_site_label_4
_geom_torsion_site_symmetry_1
_geom_torsion_site_symmetry_4
_geom_torsion
_geom_torsion_publ_flag
S12 S1 O2 C3 2_675 . 84.4(2) y
S1 O2 C3 C4 . . 179.4(2) y
O2 C3 C4 C5 . . -108.8(3) y
O2 C3 C4 C9 . . 70.4(4) y
C9 C4 C5 C6 . . -0.4(6) y
C3 C4 C5 C6 . . 178.8(3) y
C4 C5 C6 C7 . . 0.5(6) y
C5 C6 C7 C8 . . -0.6(6) y
C6 C7 C8 C9 . . 0.5(6) y
C7 C8 C9 C4 . . -0.4(6) y
C7 C8 C9 C10 . . -178.4(3) y
C5 C4 C9 C8 . . 0.3(5) y
C3 C4 C9 C8 . . -178.9(3) y
C5 C4 C9 C10 . . 178.4(3) y
C3 C4 C9 C10 . . -0.9(5) y
C8 C9 C10 O11 . . -37.6(5) y
C4 C9 C10 O11 . . 144.4(3) y
C9 C10 O11 S12 . . -168.0(2) y
C10 O11 S12 S1 . 2_675 -94.4(2) y
